data_7131590
loop_
_publ_author_name
'Gore, Babasaheb Sopan'
'Wang, Jeh-Jeng'

_publ_section_title
;
 Visible-light-induced oxidant/additive-free atom-economic synthesis of
 multifunctionalized cyclopropanes <i>via</i> energy transfer.
;
_journal_issue 39
_journal_name_full 'Chemical communications (Cambridge, England)'
_journal_page_first 5878
_journal_page_last 5881
_journal_paper_doi 10.1039/d3cc01021j
_journal_volume 59
_journal_year 2023
_chemical_formula_moiety '2(C24 H16 Cl N O)'
_chemical_formula_sum 'C48 H32 Cl2 N2 O2'
_chemical_formula_weight 739.65
_space_group_crystal_system monoclinic
_space_group_IT_number 14
_space_group_name_Hall '-P 2ybc'
_space_group_name_H-M_alt 'P 1 21/c 1'
_atom_sites_solution_hydrogens geom
_atom_sites_solution_primary dual
_audit_creation_date 2021-08-06
_audit_creation_method
;
Olex2 1.3-ac4
(compiled 2019.04.23 svn.r3594 for Rigaku Oxford Diffraction, GUI svn.r5739)
;
_audit_update_record
;
2022-12-14 deposited with the CCDC.	2023-04-11 downloaded from the CCDC.
;
_cell_angle_alpha 90
_cell_angle_beta 101.424(3)
_cell_angle_gamma 90
_cell_formula_units_Z 2
_cell_length_a 8.2282(3)
_cell_length_b 14.8841(7)
_cell_length_c 14.9762(5)
_cell_measurement_reflns_used 15194
_cell_measurement_temperature 113(2)
_cell_measurement_theta_max 26.9060
_cell_measurement_theta_min 1.9610
_cell_volume 1797.79(12)
_computing_cell_refinement 'CrysAlisPro 1.171.41.56a (Rigaku OD, 2020)'
_computing_data_collection 'CrysAlisPro 1.171.41.56a (Rigaku OD, 2020)'
_computing_data_reduction 'CrysAlisPro 1.171.41.56a (Rigaku OD, 2020)'
_computing_molecular_graphics 'Olex2 (Dolomanov et al., 2009)'
_computing_publication_material 'Olex2 (Dolomanov et al., 2009)'
_computing_structure_refinement 'ShelXL (Sheldrick, 2015)'
_computing_structure_solution 'ShelXT (Sheldrick, 2015)'
_diffrn_ambient_temperature 113(2)
_diffrn_detector 'Hybrid Pixel Array Detector'
_diffrn_detector_area_resol_mean 10.0000
_diffrn_measured_fraction_theta_full 0.999
_diffrn_measured_fraction_theta_max 0.999
_diffrn_measurement_details
;
List of Runs (angles in degrees, time in seconds):

  # Type    Start    End  Width  t~exp~   \w     \q     \k     \f   Frames
#--------------------------------------------------------------------------
  1  \w    -79.00  51.00   0.50   13.27    --   10.60 -32.00  61.00  260
  2  \w    -30.00 100.00   0.50   13.27    --   10.60  32.00-139.00  260
  3  \w   -100.00  20.00   0.50   13.27    --  -10.90 -32.00  61.00  240
  4  \w    -11.00  14.00   0.50   13.27    --  -10.90  32.00-139.00   50
  5  \w     -8.00 100.00   0.50   13.27    --   10.60  77.00 -60.00  216
  6  \w    -11.00  20.00   0.50   13.27    --   10.60  77.00-180.00   62
  7  \w      9.00  36.00   0.50   13.27    --   10.60 -77.00 -30.00   54
  8  \w    -17.00 100.00   0.50   13.27    --   10.60  82.00-120.00  234
  9  \w    -71.00 -35.00   0.50   13.27    --   10.60 -77.00 -30.00   72
 10  \w     12.00  79.00   0.50   13.27    --  -10.90  77.00 -90.00  134
 11  \w    -33.00  -6.00   0.50   13.27    --  -10.90  77.00 -90.00   54
;
_diffrn_measurement_device 'four-circle diffractometer'
_diffrn_measurement_device_type 'XtaLAB Pro II AFC12 (RINC): Kappa single'
_diffrn_measurement_method '\w scans'
_diffrn_orient_matrix_type 'CrysAlisPro convention (1999,Acta A55,543-557)'
_diffrn_orient_matrix_UB_11 -0.0042984000
_diffrn_orient_matrix_UB_12 0.0159078000
_diffrn_orient_matrix_UB_13 -0.0450410000
_diffrn_orient_matrix_UB_21 -0.0846892000
_diffrn_orient_matrix_UB_22 -0.0127052000
_diffrn_orient_matrix_UB_23 -0.0113882000
_diffrn_orient_matrix_UB_31 -0.0233858000
_diffrn_orient_matrix_UB_32 0.0430830000
_diffrn_orient_matrix_UB_33 0.0132998000
_diffrn_radiation_monochromator mirror
_diffrn_radiation_probe x-ray
_diffrn_radiation_type 'Mo K\a'
_diffrn_radiation_wavelength 0.71073
_diffrn_reflns_av_R_equivalents 0.0350
_diffrn_reflns_av_unetI/netI 0.0245
_diffrn_reflns_Laue_measured_fraction_full 0.999
_diffrn_reflns_Laue_measured_fraction_max 0.999
_diffrn_reflns_limit_h_max 9
_diffrn_reflns_limit_h_min -9
_diffrn_reflns_limit_k_max 17
_diffrn_reflns_limit_k_min -17
_diffrn_reflns_limit_l_max 17
_diffrn_reflns_limit_l_min -17
_diffrn_reflns_number 23138
_diffrn_reflns_point_group_measured_fraction_full 0.999
_diffrn_reflns_point_group_measured_fraction_max 0.999
_diffrn_reflns_theta_full 24.999
_diffrn_reflns_theta_max 24.999
_diffrn_reflns_theta_min 1.948
_diffrn_source 'micro-focus sealed X-ray tube'
_diffrn_source_type 'Rigaku (Mo) X-ray Source'
_exptl_absorpt_coefficient_mu 0.226
_exptl_absorpt_correction_T_max 1.00000
_exptl_absorpt_correction_T_min 0.55398
_exptl_absorpt_correction_type multi-scan
_exptl_absorpt_process_details
;
CrysAlisPro 1.171.41.56a (Rigaku Oxford Diffraction, 2020)
Empirical absorption correction using spherical harmonics,
 implemented in SCALE3 ABSPACK scaling algorithm.
;
_exptl_crystal_colour colourless
_exptl_crystal_colour_primary colourless
_exptl_crystal_density_diffrn 1.366
_exptl_crystal_description block
_exptl_crystal_F_000 768
_exptl_crystal_size_max 0.4
_exptl_crystal_size_mid 0.32
_exptl_crystal_size_min 0.3
_refine_diff_density_max 0.266
_refine_diff_density_min -0.237
_refine_diff_density_rms 0.043
_refine_ls_extinction_method none
_refine_ls_goodness_of_fit_ref 1.056
_refine_ls_hydrogen_treatment constr
_refine_ls_matrix_type full
_refine_ls_number_parameters 244
_refine_ls_number_reflns 3163
_refine_ls_number_restraints 768
_refine_ls_restrained_S_all 0.962
_refine_ls_R_factor_all 0.0414
_refine_ls_R_factor_gt 0.0362
_refine_ls_shift/su_max 0.000
_refine_ls_shift/su_mean 0.000
_refine_ls_structure_factor_coef Fsqd
_refine_ls_weighting_details 'w=1/[\s^2^(Fo^2^)+(0.0284P)^2^+1.3304P] where P=(Fo^2^+2Fc^2^)/3'
_refine_ls_weighting_scheme calc
_refine_ls_wR_factor_gt 0.0843
_refine_ls_wR_factor_ref 0.0863
_reflns_Friedel_coverage 0.000
_reflns_number_gt 2786
_reflns_number_total 3163
_reflns_threshold_expression 'I > 2\s(I)'
_cod_data_source_file d3cc01021j2.cif
_cod_data_source_block k11008-jjw-b-tpg72
_cod_depositor_comments 'Adding full bibliography for 7131590--7131593.cif.'
_cod_database_code 7131590
_shelx_shelxl_version_number 2018/3
_shelx_space_group_comment
;
The symmetry employed for this shelxl refinement is uniquely defined
by the following loop, which should always be used as a source of
symmetry information in preference to the above space-group names.
They are only intended as comments.
;
_diffrn_oxdiff_digest_frames
;
0177c279a00187cf79c48285598fac73ff00025e8e8
;
_reflns_odcompleteness_completeness 98.93
_reflns_odcompleteness_iscentric 1
_reflns_odcompleteness_theta 26.32
_olex2_refinement_description
;
1. Fixed Uiso
 At 1.2 times of:
  All C(H) groups
2. Uiso/Uaniso restraints and constraints
C1 \\sim C2 \\sim C3 \\sim C4 \\sim C5 \\sim C6 \\sim C7 \\sim C8 \\sim C9
\\sim C10 \\sim C11 \\sim C12 \\sim C13 \\sim C14 \\sim C15 \\sim C16 \\sim C17
\\sim C18 \\sim C19 \\sim C20 \\sim C21 \\sim C22 \\sim C23 \\sim C24 \\sim N1
\\sim O1 \\sim Cl1: within 3.8A with sigma of 0.01 and sigma for terminal atoms
of 0.02
3.a Ternary CH refined with riding coordinates:
 C10(H10), C17(H17), C24(H24)
3.b Aromatic/amide H refined with riding coordinates:
 C3(H3), C4(H4), C6(H6), C7(H7), C12(H12), C13(H13), C14(H14), C15(H15),
 C16(H16), C19(H19), C20(H20), C21(H21), C22(H22)
;
_olex2_submission_special_instructions 'No special instructions were received'
_oxdiff_exptl_absorpt_empirical_details
;
Empirical correction (ABSPACK) includes:
- Absorption correction using spherical harmonics
- Frame scaling
;
_oxdiff_exptl_absorpt_empirical_full_max 1.861
_oxdiff_exptl_absorpt_empirical_full_min 0.673

loop_
_space_group_symop_operation_xyz
'x, y, z'
'-x, y+1/2, -z+1/2'
'-x, -y, -z'
'x, -y-1/2, z-1/2'

loop_
_atom_site_label
_atom_site_type_symbol
_atom_site_fract_x
_atom_site_fract_y
_atom_site_fract_z
_atom_site_U_iso_or_equiv
_atom_site_adp_type
_atom_site_occupancy
_atom_site_site_symmetry_order
_atom_site_calc_flag
_atom_site_refinement_flags_posn
_atom_site_refinement_flags_adp
_atom_site_refinement_flags_occupancy
_atom_site_disorder_assembly
_atom_site_disorder_group
Cl1 Cl 0.28501(5) 0.33452(4) 0.32637(3) 0.03544(15) Uani 1 1 d . U . . .
O1 O 0.56694(13) 0.32476(8) 0.77597(7) 0.0207(3) Uani 1 1 d . U . . .
N1 N 1.00563(19) 0.26609(11) 0.62495(11) 0.0310(4) Uani 1 1 d . U . . .
C1 C 0.6610(2) 0.35303(11) 0.71276(11) 0.0195(4) Uani 1 1 d . U . . .
C2 C 0.56741(19) 0.35138(11) 0.61716(11) 0.0197(4) Uani 1 1 d . U . . .
C3 C 0.4209(2) 0.30215(12) 0.59550(12) 0.0243(4) Uani 1 1 d . U . . .
H3 H 0.381610 0.271873 0.641258 0.029 Uiso 1 1 calc R . . . .
C4 C 0.3332(2) 0.29778(13) 0.50663(12) 0.0271(4) Uani 1 1 d . U . . .
H4 H 0.235373 0.264857 0.492649 0.032 Uiso 1 1 calc R . . . .
C5 C 0.3922(2) 0.34275(12) 0.43891(12) 0.0242(4) Uani 1 1 d . U . . .
C6 C 0.5357(2) 0.39340(12) 0.45846(11) 0.0234(4) Uani 1 1 d . U . . .
H6 H 0.573254 0.424371 0.412540 0.028 Uiso 1 1 calc R . . . .
C7 C 0.6228(2) 0.39721(11) 0.54768(11) 0.0213(4) Uani 1 1 d . U . . .
H7 H 0.719686 0.430910 0.561402 0.026 Uiso 1 1 calc R . . . .
C8 C 0.83796(19) 0.31597(11) 0.74513(11) 0.0193(3) Uani 1 1 d . U . . .
C9 C 0.9331(2) 0.28653(12) 0.67966(12) 0.0217(4) Uani 1 1 d . U . . .
C10 C 0.8337(2) 0.26309(11) 0.83178(11) 0.0200(4) Uani 1 1 d . U . . .
H10 H 0.935266 0.274275 0.877007 0.024 Uiso 1 1 calc R . . . .
C11 C 0.80981(19) 0.16329(12) 0.81630(11) 0.0199(4) Uani 1 1 d . U . . .
C12 C 0.9002(2) 0.10262(12) 0.87801(12) 0.0222(4) Uani 1 1 d . U . . .
H12 H 0.978266 0.123992 0.926990 0.027 Uiso 1 1 calc R . . . .
C13 C 0.8748(2) 0.01064(12) 0.86696(12) 0.0260(4) Uani 1 1 d . U . . .
H13 H 0.936217 -0.029116 0.908293 0.031 Uiso 1 1 calc R . . . .
C14 C 0.7581(2) -0.02205(12) 0.79448(12) 0.0269(4) Uani 1 1 d . U . . .
H14 H 0.741309 -0.083617 0.787086 0.032 Uiso 1 1 calc R . . . .
C15 C 0.6667(2) 0.03727(12) 0.73327(12) 0.0264(4) Uani 1 1 d . U . . .
H15 H 0.587299 0.015610 0.685079 0.032 Uiso 1 1 calc R . . . .
C16 C 0.6933(2) 0.12908(12) 0.74363(11) 0.0236(4) Uani 1 1 d . U . . .
H16 H 0.632673 0.168416 0.701528 0.028 Uiso 1 1 calc R . . . .
C17 C 0.6837(2) 0.31049(12) 0.86143(11) 0.0213(4) Uani 1 1 d . U . . .
H17 H 0.635843 0.273347 0.903702 0.026 Uiso 1 1 calc R . . . .
C18 C 0.7343(2) 0.40095(12) 0.90065(11) 0.0223(4) Uani 1 1 d . U . . .
C19 C 0.7169(2) 0.43259(13) 0.98528(12) 0.0278(4) Uani 1 1 d . U . . .
H19 H 0.671176 0.396162 1.024334 0.033 Uiso 1 1 calc R . . . .
C20 C 0.7685(2) 0.51926(13) 1.01116(13) 0.0324(4) Uani 1 1 d . U . . .
H20 H 0.755944 0.541280 1.067520 0.039 Uiso 1 1 calc R . . . .
C21 C 0.8384(2) 0.57300(13) 0.95340(13) 0.0309(4) Uani 1 1 d . U . . .
H21 H 0.874807 0.630449 0.971914 0.037 Uiso 1 1 calc R . . . .
C22 C 0.8548(2) 0.54213(12) 0.86822(12) 0.0255(4) Uani 1 1 d . U . . .
H22 H 0.901477 0.578612 0.829591 0.031 Uiso 1 1 calc R . . . .
C23 C 0.8008(2) 0.45622(12) 0.84136(11) 0.0211(4) Uani 1 1 d . U . . .
C24 C 0.8012(2) 0.41757(11) 0.75044(11) 0.0201(4) Uani 1 1 d . U . . .
H24 H 0.840330 0.456574 0.706386 0.024 Uiso 1 1 calc R . . . .

loop_
_atom_site_aniso_label
_atom_site_aniso_U_11
_atom_site_aniso_U_22
_atom_site_aniso_U_33
_atom_site_aniso_U_23
_atom_site_aniso_U_13
_atom_site_aniso_U_12
Cl1 0.0256(2) 0.0549(3) 0.0241(2) 0.0005(2) 0.00046(17) 0.0080(2)
O1 0.0206(6) 0.0213(6) 0.0216(6) 0.0035(5) 0.0074(4) -0.0002(5)
N1 0.0328(8) 0.0252(9) 0.0389(9) 0.0001(7) 0.0166(7) 0.0018(7)
C1 0.0208(8) 0.0172(9) 0.0227(8) 0.0021(7) 0.0091(6) -0.0001(7)
C2 0.0197(8) 0.0163(9) 0.0240(8) 0.0006(7) 0.0065(6) 0.0049(7)
C3 0.0229(8) 0.0229(9) 0.0278(9) 0.0061(7) 0.0068(7) 0.0006(7)
C4 0.0202(8) 0.0276(10) 0.0320(10) 0.0020(8) 0.0019(7) -0.0010(7)
C5 0.0225(8) 0.0258(10) 0.0235(9) 0.0005(7) 0.0024(7) 0.0097(7)
C6 0.0260(9) 0.0221(10) 0.0242(9) 0.0034(7) 0.0103(7) 0.0067(7)
C7 0.0206(8) 0.0181(9) 0.0264(9) 0.0001(7) 0.0080(6) 0.0014(7)
C8 0.0191(8) 0.0164(8) 0.0228(8) 0.0011(7) 0.0052(6) -0.0003(7)
C9 0.0205(8) 0.0171(9) 0.0273(9) 0.0031(7) 0.0047(7) -0.0009(7)
C10 0.0202(8) 0.0184(9) 0.0214(8) 0.0013(7) 0.0039(6) -0.0011(7)
C11 0.0198(8) 0.0186(9) 0.0232(8) 0.0018(7) 0.0089(6) 0.0004(7)
C12 0.0185(8) 0.0222(9) 0.0266(9) 0.0025(7) 0.0064(6) 0.0005(7)
C13 0.0246(9) 0.0218(10) 0.0339(10) 0.0081(8) 0.0115(7) 0.0054(7)
C14 0.0320(10) 0.0163(9) 0.0368(10) -0.0011(8) 0.0174(8) -0.0012(7)
C15 0.0284(9) 0.0243(10) 0.0279(9) -0.0046(8) 0.0093(7) -0.0034(8)
C16 0.0267(9) 0.0209(9) 0.0235(8) 0.0028(7) 0.0060(7) 0.0010(7)
C17 0.0246(8) 0.0198(9) 0.0203(8) 0.0034(7) 0.0064(7) -0.0003(7)
C18 0.0241(8) 0.0191(9) 0.0240(8) 0.0011(7) 0.0054(7) 0.0019(7)
C19 0.0336(10) 0.0266(10) 0.0250(9) 0.0024(8) 0.0102(7) 0.0016(8)
C20 0.0445(11) 0.0264(11) 0.0272(10) -0.0052(8) 0.0096(8) 0.0033(9)
C21 0.0405(11) 0.0188(10) 0.0324(10) -0.0035(8) 0.0049(8) 0.0007(8)
C22 0.0297(9) 0.0185(9) 0.0276(9) 0.0029(7) 0.0043(7) 0.0000(7)
C23 0.0216(8) 0.0180(9) 0.0237(8) 0.0013(7) 0.0043(6) 0.0030(7)
C24 0.0217(8) 0.0167(9) 0.0230(8) 0.0033(7) 0.0067(6) -0.0009(7)

loop_
_atom_type_symbol
_atom_type_description
_atom_type_scat_dispersion_real
_atom_type_scat_dispersion_imag
_atom_type_scat_source
C C 0.0033 0.0016 'International Tables Vol C Tables 4.2.6.8 and 6.1.1.4'
H H 0.0000 0.0000 'International Tables Vol C Tables 4.2.6.8 and 6.1.1.4'
Cl Cl 0.1484 0.1585 'International Tables Vol C Tables 4.2.6.8 and 6.1.1.4'
N N 0.0061 0.0033 'International Tables Vol C Tables 4.2.6.8 and 6.1.1.4'
O O 0.0106 0.0060 'International Tables Vol C Tables 4.2.6.8 and 6.1.1.4'

loop_
_geom_angle_atom_site_label_1
_geom_angle_atom_site_label_2
_geom_angle_atom_site_label_3
_geom_angle
_geom_angle_site_symmetry_1
_geom_angle_site_symmetry_3
_geom_angle_publ_flag
C1 O1 C17 106.32(12) . . ?
O1 C1 C2 113.32(13) . . ?
O1 C1 C8 107.08(13) . . ?
O1 C1 C24 114.76(13) . . ?
C2 C1 C8 125.03(14) . . ?
C2 C1 C24 125.33(14) . . ?
C24 C1 C8 60.67(11) . . ?
C3 C2 C1 119.52(15) . . ?
C3 C2 C7 118.64(15) . . ?
C7 C2 C1 121.84(15) . . ?
C4 C3 C2 120.73(16) . . ?
C5 C4 C3 119.42(17) . . ?
C4 C5 Cl1 119.45(14) . . ?
C4 C5 C6 121.22(16) . . ?
C6 C5 Cl1 119.32(13) . . ?
C5 C6 C7 118.87(16) . . ?
C6 C7 C2 121.10(16) . . ?
C1 C8 C24 58.98(10) . . ?
C9 C8 C1 120.12(14) . . ?
C9 C8 C10 122.02(14) . . ?
C9 C8 C24 118.11(14) . . ?
C10 C8 C1 105.84(13) . . ?
C10 C8 C24 115.04(13) . . ?
N1 C9 C8 176.92(19) . . ?
C8 C10 C17 99.29(13) . . ?
C11 C10 C8 113.67(14) . . ?
C11 C10 C17 113.70(13) . . ?
C12 C11 C10 119.88(15) . . ?
C16 C11 C10 121.79(15) . . ?
C16 C11 C12 118.27(16) . . ?
C13 C12 C11 120.67(16) . . ?
C14 C13 C12 120.22(17) . . ?
C15 C14 C13 119.73(17) . . ?
C14 C15 C16 120.10(17) . . ?
C15 C16 C11 121.01(16) . . ?
O1 C17 C10 103.73(12) . . ?
O1 C17 C18 107.34(13) . . ?
C18 C17 C10 110.15(14) . . ?
C19 C18 C17 126.46(16) . . ?
C19 C18 C23 120.33(16) . . ?
C23 C18 C17 113.19(15) . . ?
C18 C19 C20 119.32(17) . . ?
C21 C20 C19 120.27(17) . . ?
C20 C21 C22 120.76(18) . . ?
C23 C22 C21 119.20(17) . . ?
C18 C23 C24 115.35(15) . . ?
C22 C23 C18 120.09(16) . . ?
C22 C23 C24 124.51(16) . . ?
C1 C24 C8 60.35(11) . . ?
C23 C24 C1 116.59(14) . . ?
C23 C24 C8 117.63(14) . . ?

loop_
_geom_bond_atom_site_label_1
_geom_bond_atom_site_label_2
_geom_bond_distance
_geom_bond_site_symmetry_2
_geom_bond_publ_flag
Cl1 C5 1.7448(17) . ?
O1 C1 1.4010(19) . ?
O1 C17 1.4557(19) . ?
N1 C9 1.146(2) . ?
C1 C2 1.486(2) . ?
C1 C8 1.542(2) . ?
C1 C24 1.521(2) . ?
C2 C3 1.393(2) . ?
C2 C7 1.394(2) . ?
C3 C4 1.384(2) . ?
C4 C5 1.381(3) . ?
C5 C6 1.383(3) . ?
C6 C7 1.387(2) . ?
C8 C9 1.439(2) . ?
C8 C10 1.524(2) . ?
C8 C24 1.547(2) . ?
C10 C11 1.510(2) . ?
C10 C17 1.561(2) . ?
C11 C12 1.397(2) . ?
C11 C16 1.396(2) . ?
C12 C13 1.390(3) . ?
C13 C14 1.387(3) . ?
C14 C15 1.383(3) . ?
C15 C16 1.388(3) . ?
C17 C18 1.495(2) . ?
C18 C19 1.386(2) . ?
C18 C23 1.399(2) . ?
C19 C20 1.389(3) . ?
C20 C21 1.384(3) . ?
C21 C22 1.387(3) . ?
C22 C23 1.387(2) . ?
C23 C24 1.479(2) . ?
